data_9004401
loop_
_publ_author_name
'Taylor, M. C.'
'Cooper, M. A.'
'Hawthorne, F. C.'

_publ_section_title
;
 Local charge-compensation in hydroxyl-deficient uvite
;
_journal_name_full 'The Canadian Mineralogist'
_journal_page_first 1215
_journal_page_last 1221
_journal_volume 33
_journal_year 1995
_chemical_formula_sum 'Al6.45 B3 Ca0.43 Cr0.06 H3 Mg2.49 Na0.4 O31 Si6'
_chemical_name_mineral Uvite
_space_group_IT_number 160
_symmetry_space_group_name_Hall 'R 3 -2"'
_symmetry_space_group_name_H-M 'R 3 m :H'
_cell_angle_alpha 90
_cell_angle_beta 90
_cell_angle_gamma 120
_cell_length_a 15.917
_cell_length_b 15.917
_cell_length_c 7.189
_cell_formula_units_Z 3
_cell_volume 1577.326
_exptl_crystal_density_diffrn 3.045
_cod_original_sg_symbol_H-M 'R 3 m'
_cod_original_formula_sum 'Ca.43 Na.4 Mg2.49 Al6.45 Cr.06 Si6 B3 H3 O31'
_cod_database_code 9004401

loop_
_symmetry_equiv_pos_as_xyz
x,y,z
2/3+x,1/3+y,1/3+z
1/3+x,2/3+y,2/3+z
x,x-y,z
2/3+x,1/3+x-y,1/3+z
1/3+x,2/3+x-y,2/3+z
-y,-x,z
2/3-y,1/3-x,1/3+z
1/3-y,2/3-x,2/3+z
-x+y,y,z
2/3-x+y,1/3+y,1/3+z
1/3-x+y,2/3+y,2/3+z
-y,x-y,z
2/3-y,1/3+x-y,1/3+z
1/3-y,2/3+x-y,2/3+z
-x+y,-x,z
2/3-x+y,1/3-x,1/3+z
1/3-x+y,2/3-x,2/3+z

loop_
_atom_site_aniso_label
_atom_site_aniso_U_11
_atom_site_aniso_U_22
_atom_site_aniso_U_33
_atom_site_aniso_U_12
_atom_site_aniso_U_13
_atom_site_aniso_U_23
CaX 0.01780 0.01780 0.02040 0.00890 0.00000 0.00000
NaX 0.01780 0.01780 0.02040 0.00890 0.00000 0.00000
MgY 0.00480 0.00480 0.00900 0.00150 0.00180 -0.00180
AlY 0.00480 0.00480 0.00900 0.00150 0.00180 -0.00180
AlZ 0.00740 0.00730 0.00570 0.00370 -0.00050 0.00010
MgZ 0.00740 0.00730 0.00570 0.00370 -0.00050 0.00010
CrZ 0.00740 0.00730 0.00570 0.00370 -0.00050 0.00010
Si 0.00570 0.00580 0.00520 0.00270 0.00080 0.00050
B 0.00790 0.00790 0.00580 0.00350 0.00030 -0.00030
O1 0.01290 0.01290 0.00850 0.00650 0.00000 0.00000
O2 0.01290 0.01290 0.01580 0.00930 -0.00010 0.00010
O3 0.01540 0.01540 0.00430 0.00080 -0.00020 0.00020
O4 0.00980 0.00980 0.01050 0.00060 -0.00110 0.00110
O5 0.00940 0.00940 0.01050 0.00080 -0.00040 0.00040
O6 0.01140 0.01190 0.00630 0.00660 0.00200 0.00110
O7 0.00810 0.00920 0.00860 0.00200 0.00120 0.00170
O8 0.00990 0.00650 0.01470 0.00400 -0.00190 -0.00060

loop_
_atom_site_label
_atom_site_fract_x
_atom_site_fract_y
_atom_site_fract_z
_atom_site_occupancy
_atom_site_U_iso_or_equiv
CaX 0.00000 0.00000 0.84080 0.43000 ?
NaX 0.00000 0.00000 0.84080 0.40000 ?
MgY 0.06148 0.93852 0.42690 0.57000 ?
AlY 0.06148 0.93852 0.42690 0.43000 ?
AlZ 0.26126 0.29749 0.45340 0.86000 ?
MgZ 0.26126 0.29749 0.45340 0.13000 ?
CrZ 0.26126 0.29749 0.45340 0.01000 ?
Si 0.18986 0.19175 0.06400 1.00000 ?
B 0.89040 0.10960 0.61130 1.00000 ?
H 0.12640 0.87360 0.68760 1.00000 0.03000
O1 0.00000 0.00000 0.29290 1.00000 ?
O2 0.93958 0.06042 0.57950 1.00000 ?
O3 0.13052 0.86948 0.55380 1.00000 ?
O4 0.90697 0.09303 -0.00870 1.00000 ?
O5 0.09146 0.90854 -0.02920 1.00000 ?
O6 0.18417 0.19430 0.28740 1.00000 ?
O7 0.28499 0.28554 -0.01370 1.00000 ?
O8 0.26962 0.20899 0.62490 1.00000 ?
